data_4304570
loop_
_publ_author_name
'Marcello Gennari'
'Matteo Tegoni'
'Maurizio Lanfranchi'
'Maria Angela Pellinghelli'
'Marco Giannetto'
'Luciano Marchi\`o'

_publ_contact_author_address
;
Dipartimento di Chimica GIAF
Universit\`a di Parma
via Usberti 17/a, 43100, Parma, Italy
;
_publ_contact_author_email marchio@unipr.it
_publ_contact_author_fax '0039 0521 905557'
_publ_contact_author_name 'Dr. Luciano Marchi\`o'
_publ_contact_author_phone '0039 0521 905424'
_publ_section_title
;
CuI Complexes with N,N',S,S' Scorpionate Ligands: Evidence for
Dimer-Monomer Equilibria
;
_journal_name_full 'Inorganic Chemistry'
_journal_page_first 2223
_journal_page_last 2232
_journal_paper_doi 10.1021/ic702108x
_journal_volume 47
_journal_year 2008
_chemical_formula_moiety 'C44 H54 Cu2 N6 O2 S4 2+, B2 F8 2-, C2 H4 Cl4'
_chemical_formula_sum 'C46 H58 B2 Cl4 Cu2 F8 N6 O2 S4'
_chemical_formula_weight 1297.72
_chemical_name_systematic
;
 ?
;
_space_group_IT_number 2
_symmetry_cell_setting triclinic
_symmetry_space_group_name_Hall '-P 1'
_symmetry_space_group_name_H-M 'P -1'
_atom_sites_solution_hydrogens geom
_atom_sites_solution_primary direct
_atom_sites_solution_secondary difmap
_audit_creation_method SHELXL-97
_cell_angle_alpha 111.200(10)
_cell_angle_beta 101.160(10)
_cell_angle_gamma 101.29(2)
_cell_formula_units_Z 1
_cell_length_a 10.5480(10)
_cell_length_b 12.1380(10)
_cell_length_c 12.7800(10)
_cell_measurement_reflns_used 6520
_cell_measurement_temperature 293(2)
_cell_measurement_theta_max 28.07
_cell_measurement_theta_min 1.79
_cell_volume 1432.1(3)
_computing_cell_refinement Saint
_computing_data_collection Smart
_computing_data_reduction Saint
_computing_molecular_graphics 'Ortep3 for windows'
_computing_structure_refinement 'SHELXL-97 (Sheldrick, 1997)'
_computing_structure_solution Sir97
_diffrn_ambient_temperature 293(2)
_diffrn_measured_fraction_theta_full 0.928
_diffrn_measured_fraction_theta_max 0.928
_diffrn_measurement_device_type 'Bruker Smart 1000 area detector'
_diffrn_measurement_method 'Theta & omega scan'
_diffrn_radiation_monochromator graphite
_diffrn_radiation_source 'fine-focus sealed tube'
_diffrn_radiation_type MoK\a
_diffrn_radiation_wavelength 0.71073
_diffrn_reflns_av_R_equivalents 0.0376
_diffrn_reflns_av_sigmaI/netI 0.0589
_diffrn_reflns_limit_h_max 13
_diffrn_reflns_limit_h_min -13
_diffrn_reflns_limit_k_max 15
_diffrn_reflns_limit_k_min -16
_diffrn_reflns_limit_l_max 16
_diffrn_reflns_limit_l_min -16
_diffrn_reflns_number 16171
_diffrn_reflns_theta_full 28.07
_diffrn_reflns_theta_max 28.07
_diffrn_reflns_theta_min 1.79
_diffrn_standards_decay_% 0
_exptl_absorpt_coefficient_mu 1.143
_exptl_absorpt_correction_T_max 1.000
_exptl_absorpt_correction_T_min 0.706
_exptl_absorpt_correction_type multi-scan
_exptl_absorpt_process_details SADABS
_exptl_crystal_colour colorless
_exptl_crystal_density_diffrn 1.505
_exptl_crystal_density_method 'not measured'
_exptl_crystal_description Block
_exptl_crystal_F_000 664
_exptl_crystal_size_max 0.45
_exptl_crystal_size_mid 0.35
_exptl_crystal_size_min 0.23
_refine_diff_density_max 0.475
_refine_diff_density_min -0.459
_refine_diff_density_rms 0.052
_refine_ls_extinction_method none
_refine_ls_goodness_of_fit_ref 1.037
_refine_ls_hydrogen_treatment constr
_refine_ls_matrix_type full
_refine_ls_number_parameters 376
_refine_ls_number_reflns 6443
_refine_ls_number_restraints 8
_refine_ls_restrained_S_all 1.050
_refine_ls_R_factor_all 0.0873
_refine_ls_R_factor_gt 0.0426
_refine_ls_shift/su_max 0.000
_refine_ls_shift/su_mean 0.000
_refine_ls_structure_factor_coef Fsqd
_refine_ls_weighting_details 'calc w=1/[\s^2^(Fo^2^)+(0.0410P)^2^+0.0000P] where P=(Fo^2^+2Fc^2^)/3'
_refine_ls_weighting_scheme calc
_refine_ls_wR_factor_gt 0.0910
_refine_ls_wR_factor_ref 0.0990
_reflns_number_gt 3779
_reflns_number_total 6443
_reflns_threshold_expression >2sigma(I)
_cod_data_source_file ic702108x-file001_1.cif
_cod_data_source_block ib101t
_cod_depositor_comments
;
The following automatic conversions were performed:
'_symmetry_cell_setting' value 'Triclinic' changed to 'triclinic'
according to '/home/saulius/struct/CIF-dictionaries/cif_core.dic'
dictionary named 'cif_core.dic' version 2.4.1 from 2010-06-29.

Automatic conversion script
Id: cif_fix_enum 1527 2010-12-29 10:47:43Z saulius 
;
_cod_original_cell_volume 1432.1(2)
_cod_database_code 4304570

loop_
_symmetry_equiv_pos_as_xyz
'x, y, z'
'-x, -y, -z'

loop_
_atom_site_label
_atom_site_type_symbol
_atom_site_fract_x
_atom_site_fract_y
_atom_site_fract_z
_atom_site_U_iso_or_equiv
_atom_site_adp_type
_atom_site_occupancy
_atom_site_symmetry_multiplicity
_atom_site_calc_flag
_atom_site_refinement_flags
_atom_site_disorder_assembly
_atom_site_disorder_group
C11 C 0.7519(3) 0.0330(2) 0.7290(2) 0.0424(7) Uani 1 1 d . . .
C12 C 0.4090(3) -0.0532(2) 0.7237(2) 0.0423(7) Uani 1 1 d . . .
H12 H 0.3767 -0.1168 0.7503 0.051 Uiso 1 1 calc R . .
C13 C 0.3836(3) 0.0643(2) 0.8017(2) 0.0419(6) Uani 1 1 d . . .
C14 C 0.0779(6) 0.4110(4) 0.3886(5) 0.1274(18) Uani 1 1 d . . .
H14A H 0.0023 0.4401 0.3658 0.153 Uiso 1 1 calc R . .
H14B H 0.1395 0.4760 0.4611 0.153 Uiso 1 1 calc R . .
C21 C 0.7548(3) -0.0636(3) 0.7636(3) 0.0523(8) Uani 1 1 d . . .
H21 H 0.8283 -0.0926 0.7796 0.063 Uiso 1 1 calc R . .
C22 C 0.3296(3) -0.1008(2) 0.5955(2) 0.0463(7) Uani 1 1 d . . .
H22A H 0.3624 -0.0418 0.5650 0.056 Uiso 1 1 calc R . .
H22B H 0.2353 -0.1067 0.5901 0.056 Uiso 1 1 calc R . .
C23 C 0.3130(3) 0.0628(2) 0.8829(2) 0.0455(7) Uani 1 1 d . . .
C31 C 0.6281(3) -0.1063(3) 0.7690(2) 0.0497(7) Uani 1 1 d . . .
H31 H 0.5983 -0.1702 0.7904 0.060 Uiso 1 1 calc R . .
C32 C 0.3404(3) -0.2267(3) 0.5196(3) 0.0518(8) Uani 1 1 d . . .
H32A H 0.2608 -0.2687 0.4522 0.062 Uiso 1 1 calc R . .
H32B H 0.3428 -0.2763 0.5644 0.062 Uiso 1 1 calc R . .
C33 C 0.2891(3) 0.1726(3) 0.9474(2) 0.0451(7) Uani 1 1 d . . .
C41 C 0.8634(3) 0.1151(3) 0.7147(2) 0.0441(7) Uani 1 1 d . . .
C42 C 0.4996(5) -0.3699(3) 0.4247(4) 0.1058(15) Uani 1 1 d . . .
H42A H 0.5121 -0.3900 0.4913 0.159 Uiso 1 1 calc R . .
H42B H 0.5743 -0.3774 0.3928 0.159 Uiso 1 1 calc R . .
H42C H 0.4173 -0.4254 0.3661 0.159 Uiso 1 1 calc R . .
C43 C 0.3359(3) 0.2795(3) 0.9334(3) 0.0477(7) Uani 1 1 d . . .
C51 C 0.9545(3) 0.0642(3) 0.6635(3) 0.0566(8) Uani 1 1 d . . .
H51 H 0.9415 -0.0205 0.6372 0.068 Uiso 1 1 calc R . .
C53 C 0.4034(3) 0.2700(3) 0.8504(3) 0.0495(7) Uani 1 1 d . . .
H53 H 0.4339 0.3405 0.8384 0.059 Uiso 1 1 calc R . .
C61 C 1.0640(3) 0.1360(4) 0.6507(3) 0.0665(9) Uani 1 1 d . . .
H61 H 1.1235 0.0994 0.6158 0.080 Uiso 1 1 calc R . .
C63 C 0.2646(4) -0.0511(3) 0.9035(3) 0.0742(11) Uani 1 1 d . . .
H63A H 0.1959 -0.1127 0.8348 0.111 Uiso 1 1 calc R . .
H63B H 0.2281 -0.0302 0.9689 0.111 Uiso 1 1 calc R . .
H63C H 0.3390 -0.0829 0.9199 0.111 Uiso 1 1 calc R . .
C71 C 1.0856(3) 0.2606(4) 0.6891(3) 0.0697(10) Uani 1 1 d . . .
H71 H 1.1593 0.3090 0.6802 0.084 Uiso 1 1 calc R . .
C73 C 0.0823(4) 0.1567(5) 0.9890(4) 0.0992(14) Uani 1 1 d . . .
H73A H 0.0671 0.2136 0.9551 0.149 Uiso 1 1 calc R . .
H73B H 0.0442 0.1702 1.0533 0.149 Uiso 1 1 calc R . .
H73C H 0.0403 0.0737 0.9307 0.149 Uiso 1 1 calc R . .
C81 C 0.9970(3) 0.3140(3) 0.7411(3) 0.0606(8) Uani 1 1 d . . .
H81 H 1.0118 0.3988 0.7673 0.073 Uiso 1 1 calc R . .
C83 C 0.3158(4) 0.4007(3) 1.0049(3) 0.0676(9) Uani 1 1 d . . .
H83A H 0.3508 0.4617 0.9784 0.101 Uiso 1 1 calc R . .
H83B H 0.3626 0.4270 1.0861 0.101 Uiso 1 1 calc R . .
H83C H 0.2212 0.3906 0.9959 0.101 Uiso 1 1 calc R . .
C91 C 0.8862(3) 0.2440(3) 0.7551(2) 0.0478(7) Uani 1 1 d . . .
C101 C 0.7975(4) 0.3043(3) 0.9554(3) 0.0785(11) Uani 1 1 d . . .
H10A H 0.7774 0.2177 0.9373 0.118 Uiso 1 1 calc R . .
H10B H 0.7362 0.3380 0.9950 0.118 Uiso 1 1 calc R . .
H10C H 0.8885 0.3457 1.0051 0.118 Uiso 1 1 calc R . .
B1 B 0.3330(5) -0.3983(4) 0.7595(4) 0.0765(13) Uani 1 1 d D . .
N11 N 0.5538(2) -0.03869(19) 0.73763(19) 0.0416(5) Uani 1 1 d . . .
N13 N 0.4283(2) 0.1671(2) 0.7857(2) 0.0465(6) Uani 1 1 d . . .
N21 N 0.6278(2) 0.04589(19) 0.71074(19) 0.0418(5) Uani 1 1 d . . .
S11 S 0.77953(8) 0.32608(7) 0.82192(7) 0.0555(2) Uani 1 1 d . . .
S12 S 0.49015(8) -0.21399(7) 0.46923(7) 0.0506(2) Uani 1 1 d . . .
Cu Cu 0.56026(4) 0.18205(3) 0.69067(3) 0.05083(13) Uani 1 1 d . . .
O13 O 0.2215(2) 0.17536(19) 1.02937(17) 0.0567(5) Uani 1 1 d . . .
Cl1 Cl 0.0194(2) 0.28261(17) 0.41322(18) 0.1699(7) Uani 1 1 d . . .
Cl2 Cl 0.1570(2) 0.3843(2) 0.28487(19) 0.2053(9) Uani 1 1 d . . .
F1 F 0.3855(15) -0.2855(8) 0.8175(13) 0.221(6) Uani 0.613(12) 1 d PD A 1
F2 F 0.3190(14) -0.4332(10) 0.6473(6) 0.163(5) Uani 0.613(12) 1 d PD A 1
F3 F 0.2025(5) -0.3995(5) 0.7744(7) 0.133(3) Uani 0.613(12) 1 d PD A 1
F4 F 0.3715(12) -0.4764(9) 0.7985(10) 0.111(3) Uani 0.613(12) 1 d PD A 1
F5 F 0.4408(18) -0.3807(10) 0.7095(18) 0.181(7) Uani 0.387(12) 1 d PD A 2
F7 F 0.331(3) -0.4833(19) 0.791(2) 0.189(10) Uani 0.387(12) 1 d PD A 2
F6 F 0.2316(16) -0.413(2) 0.6828(18) 0.301(12) Uani 0.387(12) 1 d PD A 2
F8 F 0.4097(11) -0.2861(10) 0.8505(11) 0.101(4) Uani 0.387(12) 1 d PD A 2

loop_
_atom_site_aniso_label
_atom_site_aniso_U_11
_atom_site_aniso_U_22
_atom_site_aniso_U_33
_atom_site_aniso_U_23
_atom_site_aniso_U_13
_atom_site_aniso_U_12
C11 0.0452(17) 0.0382(15) 0.0414(16) 0.0139(13) 0.0108(13) 0.0137(13)
C12 0.0501(18) 0.0355(14) 0.0493(17) 0.0228(13) 0.0217(14) 0.0117(13)
C13 0.0456(17) 0.0403(15) 0.0448(16) 0.0208(13) 0.0169(14) 0.0133(13)
C14 0.162(5) 0.094(3) 0.123(4) 0.037(3) 0.053(4) 0.036(3)
C21 0.054(2) 0.0478(17) 0.058(2) 0.0261(15) 0.0089(16) 0.0202(15)
C22 0.0465(17) 0.0434(16) 0.0508(18) 0.0210(14) 0.0175(14) 0.0106(13)
C23 0.0522(18) 0.0439(16) 0.0428(17) 0.0204(14) 0.0154(14) 0.0129(14)
C31 0.061(2) 0.0400(16) 0.0514(18) 0.0242(14) 0.0107(16) 0.0175(15)
C32 0.065(2) 0.0407(16) 0.0470(18) 0.0192(14) 0.0186(16) 0.0055(14)
C33 0.0448(17) 0.0529(18) 0.0376(16) 0.0177(14) 0.0125(14) 0.0160(14)
C41 0.0442(17) 0.0471(16) 0.0387(16) 0.0171(13) 0.0075(14) 0.0139(13)
C42 0.174(5) 0.075(3) 0.124(4) 0.061(3) 0.076(3) 0.083(3)
C43 0.0478(18) 0.0438(16) 0.0501(18) 0.0162(14) 0.0141(15) 0.0164(14)
C51 0.054(2) 0.0589(19) 0.054(2) 0.0188(16) 0.0159(16) 0.0197(16)
C53 0.0494(18) 0.0401(16) 0.065(2) 0.0255(15) 0.0206(16) 0.0154(14)
C61 0.056(2) 0.084(3) 0.062(2) 0.029(2) 0.0241(18) 0.0225(19)
C63 0.116(3) 0.054(2) 0.078(2) 0.0369(19) 0.060(2) 0.028(2)
C71 0.053(2) 0.084(3) 0.073(2) 0.039(2) 0.0192(19) 0.0065(19)
C73 0.059(3) 0.162(4) 0.090(3) 0.067(3) 0.030(2) 0.023(3)
C81 0.056(2) 0.0550(19) 0.065(2) 0.0280(17) 0.0092(18) 0.0063(16)
C83 0.079(2) 0.0482(18) 0.076(2) 0.0169(17) 0.033(2) 0.0270(17)
C91 0.0464(17) 0.0486(17) 0.0457(17) 0.0205(14) 0.0088(14) 0.0108(14)
C101 0.104(3) 0.085(3) 0.053(2) 0.0228(19) 0.028(2) 0.049(2)
B1 0.100(4) 0.056(3) 0.084(4) 0.037(3) 0.030(3) 0.024(3)
N11 0.0484(14) 0.0352(12) 0.0448(14) 0.0200(11) 0.0142(11) 0.0125(11)
N13 0.0528(15) 0.0415(13) 0.0557(15) 0.0243(12) 0.0251(13) 0.0186(11)
N21 0.0489(15) 0.0362(12) 0.0448(14) 0.0201(11) 0.0168(11) 0.0126(11)
S11 0.0616(5) 0.0392(4) 0.0622(5) 0.0176(4) 0.0162(4) 0.0156(4)
S12 0.0635(5) 0.0473(4) 0.0483(5) 0.0228(4) 0.0184(4) 0.0240(4)
Cu 0.0587(3) 0.0509(2) 0.0631(3) 0.0361(2) 0.0289(2) 0.02381(18)
O13 0.0632(15) 0.0718(14) 0.0476(12) 0.0286(11) 0.0261(11) 0.0290(11)
Cl1 0.1863(16) 0.1578(14) 0.1962(17) 0.1190(14) 0.0567(14) 0.0260(12)
Cl2 0.246(2) 0.1931(19) 0.1884(19) 0.0779(15) 0.1275(18) 0.0276(17)
F1 0.320(15) 0.079(7) 0.311(16) 0.109(8) 0.135(12) 0.060(8)
F2 0.264(13) 0.210(8) 0.082(4) 0.082(5) 0.082(6) 0.139(9)
F3 0.085(4) 0.176(5) 0.145(6) 0.067(4) 0.041(3) 0.046(3)
F4 0.142(6) 0.095(6) 0.126(5) 0.077(4) 0.025(4) 0.052(5)
F5 0.231(15) 0.099(7) 0.292(17) 0.113(9) 0.177(14) 0.054(8)
F7 0.22(2) 0.109(10) 0.251(19) 0.127(11) 0.055(14) -0.025(10)
F6 0.134(12) 0.59(4) 0.172(18) 0.20(2) -0.011(12) 0.063(15)
F8 0.073(5) 0.080(8) 0.094(6) 0.005(5) -0.010(4) -0.006(4)

loop_
_atom_type_symbol
_atom_type_description
_atom_type_scat_dispersion_real
_atom_type_scat_dispersion_imag
_atom_type_scat_source
C C 0.0033 0.0016 'International Tables Vol C Tables 4.2.6.8 and 6.1.1.4'
H H 0.0000 0.0000 'International Tables Vol C Tables 4.2.6.8 and 6.1.1.4'
B B 0.0013 0.0007 'International Tables Vol C Tables 4.2.6.8 and 6.1.1.4'
N N 0.0061 0.0033 'International Tables Vol C Tables 4.2.6.8 and 6.1.1.4'
F F 0.0171 0.0103 'International Tables Vol C Tables 4.2.6.8 and 6.1.1.4'
S S 0.1246 0.1234 'International Tables Vol C Tables 4.2.6.8 and 6.1.1.4'
Cu Cu 0.3201 1.2651 'International Tables Vol C Tables 4.2.6.8 and 6.1.1.4'
O O 0.0106 0.0060 'International Tables Vol C Tables 4.2.6.8 and 6.1.1.4'
Cl Cl 0.1484 0.1585 'International Tables Vol C Tables 4.2.6.8 and 6.1.1.4'

loop_
_geom_angle_atom_site_label_1
_geom_angle_atom_site_label_2
_geom_angle_atom_site_label_3
_geom_angle
_geom_angle_site_symmetry_1
_geom_angle_site_symmetry_3
_geom_angle_publ_flag
N21 C11 C21 110.0(3) . . ?
N21 C11 C41 121.3(2) . . ?
C21 C11 C41 128.6(3) . . ?
N11 C12 C22 111.4(2) . . ?
N11 C12 C13 112.0(2) . . ?
C22 C12 C13 112.8(2) . . ?
N13 C13 C23 122.1(2) . . ?
N13 C13 C12 117.2(2) . . ?
C23 C13 C12 120.7(2) . . ?
Cl2 C14 Cl1 113.2(3) . . ?
C31 C21 C11 105.9(3) . . ?
C12 C22 C32 113.1(2) . . ?
C33 C23 C13 117.3(3) . . ?
C33 C23 C63 120.0(3) . . ?
C13 C23 C63 122.7(3) . . ?
N11 C31 C21 107.1(3) . . ?
C22 C32 S12 112.2(2) . . ?
O13 C33 C43 119.5(2) . . ?
O13 C33 C23 119.0(3) . . ?
C43 C33 C23 121.5(3) . . ?
C51 C41 C91 118.1(3) . . ?
C51 C41 C11 118.4(3) . . ?
C91 C41 C11 123.5(3) . . ?
C53 C43 C33 116.2(3) . . ?
C53 C43 C83 121.1(3) . . ?
C33 C43 C83 122.7(3) . . ?
C61 C51 C41 121.6(3) . . ?
N13 C53 C43 124.8(3) . . ?
C71 C61 C51 120.4(3) . . ?
C61 C71 C81 119.3(3) . . ?
C71 C81 C91 121.5(3) . . ?
C81 C91 C41 119.1(3) . . ?
C81 C91 S11 116.2(2) . . ?
C41 C91 S11 124.6(2) . . ?
F6 B1 F7 115.8(17) . . ?
F6 B1 F1 107.6(15) . . ?
F7 B1 F1 129.2(15) . . ?
F6 B1 F2 52.8(10) . . ?
F7 B1 F2 113.4(14) . . ?
F1 B1 F2 113.3(9) . . ?
F6 B1 F4 130.8(13) . . ?
F7 B1 F4 18.1(16) . . ?
F1 B1 F4 119.9(10) . . ?
F2 B1 F4 112.4(7) . . ?
F6 B1 F8 125.0(14) . . ?
F7 B1 F8 110.7(14) . . ?
F1 B1 F8 18.8(11) . . ?
F2 B1 F8 128.0(9) . . ?
F4 B1 F8 101.3(8) . . ?
F6 B1 F3 54.5(10) . . ?
F7 B1 F3 89.0(13) . . ?
F1 B1 F3 95.9(8) . . ?
F2 B1 F3 106.6(7) . . ?
F4 B1 F3 106.1(7) . . ?
F8 B1 F3 100.2(7) . . ?
F6 B1 F5 104.0(11) . . ?
F7 B1 F5 111.3(13) . . ?
F1 B1 F5 80.8(9) . . ?
F2 B1 F5 55.1(7) . . ?
F4 B1 F5 95.5(9) . . ?
F8 B1 F5 84.2(10) . . ?
F3 B1 F5 156.4(9) . . ?
C31 N11 N21 111.3(2) . . ?
C31 N11 C12 128.1(2) . . ?
N21 N11 C12 120.5(2) . . ?
C53 N13 C13 118.2(2) . . ?
C53 N13 Cu 117.73(19) . . ?
C13 N13 Cu 123.14(18) . . ?
C11 N21 N11 105.7(2) . . ?
C11 N21 Cu 131.05(18) . . ?
N11 N21 Cu 121.47(17) . . ?
C91 S11 C101 102.44(15) . . ?
C91 S11 Cu 98.62(10) . . ?
C101 S11 Cu 105.11(14) . . ?
C42 S12 C32 100.44(18) . . ?
C42 S12 Cu 107.13(15) . 2_656 ?
C32 S12 Cu 107.35(10) . 2_656 ?
N21 Cu N13 92.27(9) . . ?
N21 Cu S12 128.14(7) . 2_656 ?
N13 Cu S12 123.17(7) . 2_656 ?
N21 Cu S11 87.81(7) . . ?
N13 Cu S11 109.74(7) . . ?
S12 Cu S11 109.82(3) 2_656 . ?
C33 O13 C73 114.4(2) . . ?

loop_
_geom_bond_atom_site_label_1
_geom_bond_atom_site_label_2
_geom_bond_distance
_geom_bond_site_symmetry_2
_geom_bond_publ_flag
C11 N21 1.334(3) . ?
C11 C21 1.398(4) . ?
C11 C41 1.472(4) . ?
C12 N11 1.470(3) . ?
C12 C22 1.522(4) . ?
C12 C13 1.524(4) . ?
C13 N13 1.347(3) . ?
C13 C23 1.392(4) . ?
C14 Cl2 1.668(5) . ?
C14 Cl1 1.721(5) . ?
C21 C31 1.361(4) . ?
C22 C32 1.525(4) . ?
C23 C33 1.392(4) . ?
C23 C63 1.510(4) . ?
C31 N11 1.348(3) . ?
C32 S12 1.818(3) . ?
C33 O13 1.371(3) . ?
C33 C43 1.382(4) . ?
C41 C51 1.384(4) . ?
C41 C91 1.412(4) . ?
C42 S12 1.797(3) . ?
C43 C53 1.372(4) . ?
C43 C83 1.506(4) . ?
C51 C61 1.380(4) . ?
C53 N13 1.334(3) . ?
C61 C71 1.366(5) . ?
C71 C81 1.379(5) . ?
C73 O13 1.402(4) . ?
C81 C91 1.387(4) . ?
C91 S11 1.784(3) . ?
C101 S11 1.799(4) . ?
B1 F6 1.236(11) . ?
B1 F7 1.237(14) . ?
B1 F1 1.241(10) . ?
B1 F2 1.308(7) . ?
B1 F4 1.314(8) . ?
B1 F8 1.385(10) . ?
B1 F3 1.424(7) . ?
B1 F5 1.425(10) . ?
N11 N21 1.351(3) . ?
N13 Cu 2.040(2) . ?
N21 Cu 2.001(2) . ?
S11 Cu 2.4522(11) . ?
S12 Cu 2.2005(9) 2_656 ?
Cu S12 2.2005(9) 2_656 ?
